data_4113321
loop_
_publ_author_name
'Christopher A. Thomas'
'Kyukwan Zong'
'Khalil A. Abboud'
'Peter J. Steel'
'John R. Reynolds'

_publ_section_title
;
 Donor-Mediated Band Gap Reduction in a Homologous Series of Conjugated
 Polymers
;
_journal_name_full 'Journal of the American Chemical Society'
_journal_page_first 16440
_journal_page_last 16450
_journal_paper_doi 10.1021/ja048637w
_journal_volume 126
_journal_year 2004
_chemical_formula_sum 'C15 H12 N2 O4 S'
_chemical_formula_weight 316.33
_chemical_name_systematic
; 
 ? 
;
_space_group_IT_number 2
_symmetry_cell_setting triclinic
_symmetry_space_group_name_Hall '-P 1'
_symmetry_space_group_name_H-M 'P -1'
_atom_sites_solution_hydrogens geom
_atom_sites_solution_primary direct
_atom_sites_solution_secondary difmap
_audit_creation_method SHELXL-97
_cell_angle_alpha 107.617(1)
_cell_angle_beta 94.428(1)
_cell_angle_gamma 113.677(1)
_cell_formula_units_Z 2
_cell_length_a 8.0521(4)
_cell_length_b 9.5708(5)
_cell_length_c 10.3402(5)
_cell_measurement_reflns_used 49
_cell_measurement_temperature 173(2)
_cell_measurement_theta_max 28.0
_cell_measurement_theta_min 2.0
_cell_volume 677.29(6)
_computing_cell_refinement 'Bruker SMART & SAINT (Siemens 1998)'
_computing_data_collection 'Bruker SMART (Siemens 1998)'
_computing_data_reduction 'Bruker SHELXTL (Siemens 1998)'
_computing_molecular_graphics 'Bruker SHELXTL'
_computing_publication_material 'Bruker SHELXTL'
_computing_structure_refinement 'Bruker SHELXTL'
_computing_structure_solution 'Bruker SHELXTL'
_diffrn_ambient_temperature 173(2)
_diffrn_measured_fraction_theta_full 0.960
_diffrn_measured_fraction_theta_max 0.960
_diffrn_measurement_device_type 'SMART CCD area detector'
_diffrn_measurement_method '\w scans'
_diffrn_radiation_monochromator graphite
_diffrn_radiation_source 'normal-focus sealed tube'
_diffrn_radiation_type MoK\a
_diffrn_radiation_wavelength 0.71073
_diffrn_reflns_av_R_equivalents 0.0241
_diffrn_reflns_av_sigmaI/netI 0.0304
_diffrn_reflns_limit_h_max 10
_diffrn_reflns_limit_h_min -10
_diffrn_reflns_limit_k_max 11
_diffrn_reflns_limit_k_min -12
_diffrn_reflns_limit_l_max 13
_diffrn_reflns_limit_l_min -9
_diffrn_reflns_number 4519
_diffrn_reflns_theta_full 27.49
_diffrn_reflns_theta_max 27.49
_diffrn_reflns_theta_min 2.12
_diffrn_standards_decay_% none
_diffrn_standards_number 0
_exptl_absorpt_coefficient_mu 0.260
_exptl_absorpt_correction_T_max 0.9626
_exptl_absorpt_correction_T_min 0.9092
_exptl_absorpt_correction_type integration
_exptl_absorpt_process_details 'based on measured indexed crystal faces, SHELXTL (Bruker 1998)'
_exptl_crystal_colour Yellow
_exptl_crystal_density_diffrn 1.551
_exptl_crystal_description Plates
_exptl_crystal_F_000 328
_exptl_crystal_size_max 0.49
_exptl_crystal_size_mid 0.19
_exptl_crystal_size_min 0.18
_refine_diff_density_max 0.316
_refine_diff_density_min -0.248
_refine_diff_density_rms 0.050
_refine_ls_extinction_coef 0.003(2)
_refine_ls_extinction_expression Fc^*^=kFc[1+0.001xFc^2^\l^3^/sin(2\q)]^-1/4^
_refine_ls_extinction_method SHELXL
_refine_ls_goodness_of_fit_ref 1.032
_refine_ls_hydrogen_treatment constr
_refine_ls_matrix_type full
_refine_ls_number_parameters 200
_refine_ls_number_reflns 3002
_refine_ls_number_restraints 0
_refine_ls_restrained_S_all 1.032
_refine_ls_R_factor_all 0.0386
_refine_ls_R_factor_gt 0.0352
_refine_ls_shift/su_max 0.000
_refine_ls_shift/su_mean 0.000
_refine_ls_structure_factor_coef Fsqd
_refine_ls_weighting_details 'calc w=1/[\s^2^(Fo^2^)+(0.0491P)^2^+0.2757P] where P=(Fo^2^+2Fc^2^)/3'
_refine_ls_weighting_scheme calc
_refine_ls_wR_factor_gt 0.0949
_refine_ls_wR_factor_ref 0.0979
_reflns_number_gt 2716
_reflns_number_total 3002
_reflns_threshold_expression I>2\s(I)
_cod_data_source_file ja048637wsi20040413_011707_4.cif
_cod_data_source_block kz05
_cod_database_code 4113321

loop_
_symmetry_equiv_pos_as_xyz
'x, y, z'
'-x, -y, -z'

loop_
_atom_site_label
_atom_site_type_symbol
_atom_site_fract_x
_atom_site_fract_y
_atom_site_fract_z
_atom_site_U_iso_or_equiv
_atom_site_adp_type
_atom_site_occupancy
_atom_site_symmetry_multiplicity
_atom_site_calc_flag
_atom_site_refinement_flags
S1 S 0.23398(5) 0.40274(4) 0.49228(4) 0.02966(13) Uani 1 1 d .
O1 O 0.00962(15) 0.49625(12) 0.80631(11) 0.0286(2) Uani 1 1 d .
O2 O -0.10332(16) 0.14755(13) 0.67111(13) 0.0356(3) Uani 1 1 d .
O3 O 0.25150(17) 1.04773(13) 1.04767(11) 0.0335(3) Uani 1 1 d .
O4 O 0.32813(15) 1.36522(12) 1.02465(11) 0.0291(2) Uani 1 1 d .
N1 N 0.4687(2) 0.81425(17) 0.49986(15) 0.0362(3) Uani 1 1 d .
N2 N 0.35283(17) 1.07373(14) 0.72627(13) 0.0261(3) Uani 1 1 d .
H2A H 0.3705 1.0383 0.6419 0.031 Uiso 1 1 calc R
C2 C 0.18996(19) 0.52789(16) 0.63118(14) 0.0231(3) Uani 1 1 d .
C3 C 0.07068(19) 0.43398(16) 0.69297(14) 0.0234(3) Uani 1 1 d .
C4 C 0.0154(2) 0.26323(17) 0.62688(15) 0.0264(3) Uani 1 1 d .
C5 C 0.0916(2) 0.22766(18) 0.51608(16) 0.0317(3) Uani 1 1 d .
H5A H 0.0690 0.1202 0.4594 0.038 Uiso 1 1 calc R
C6 C 0.27090(19) 0.70421(16) 0.66402(14) 0.0233(3) Uani 1 1 d .
C7 C 0.2550(2) 0.81296(17) 0.77723(15) 0.0259(3) Uani 1 1 d .
H7A H 0.2031 0.7690 0.8437 0.031 Uiso 1 1 calc R
C8 C 0.3041(2) 0.98165(17) 0.81055(15) 0.0254(3) Uani 1 1 d .
C9 C 0.2934(2) 1.08561(17) 0.93378(15) 0.0250(3) Uani 1 1 d .
C10 C 0.33290(19) 1.23683(16) 0.92227(15) 0.0244(3) Uani 1 1 d .
C11 C 0.3694(2) 1.22714(17) 0.79324(15) 0.0269(3) Uani 1 1 d .
H11A H 0.4008 1.3122 0.7569 0.032 Uiso 1 1 calc R
C12 C 0.3771(2) 0.76467(17) 0.57059(14) 0.0256(3) Uani 1 1 d .
C13 C -0.1536(2) 0.36983(19) 0.82204(17) 0.0316(3) Uani 1 1 d .
H13A H -0.2629 0.3408 0.7502 0.038 Uiso 1 1 calc R
H13B H -0.1783 0.4121 0.9147 0.038 Uiso 1 1 calc R
C14 C -0.1279(2) 0.2199(2) 0.80804(18) 0.0370(4) Uani 1 1 d .
H14A H -0.0175 0.2494 0.8790 0.044 Uiso 1 1 calc R
H14B H -0.2381 0.1386 0.8255 0.044 Uiso 1 1 calc R
C15 C 0.2142(3) 1.17144(19) 1.14260(17) 0.0372(4) Uani 1 1 d .
H15A H 0.2249 1.1632 1.2358 0.045 Uiso 1 1 calc R
H15B H 0.0850 1.1512 1.1096 0.045 Uiso 1 1 calc R
C16 C 0.3471(3) 1.34211(19) 1.15474(16) 0.0344(3) Uani 1 1 d .
H16A H 0.3227 1.4232 1.2259 0.041 Uiso 1 1 calc R
H16B H 0.4764 1.3617 1.1861 0.041 Uiso 1 1 calc R

loop_
_atom_site_aniso_label
_atom_site_aniso_U_11
_atom_site_aniso_U_22
_atom_site_aniso_U_33
_atom_site_aniso_U_23
_atom_site_aniso_U_13
_atom_site_aniso_U_12
S1 0.0370(2) 0.02392(19) 0.0274(2) 0.00595(14) 0.01443(15) 0.01423(16)
O1 0.0345(6) 0.0233(5) 0.0274(5) 0.0095(4) 0.0154(4) 0.0107(4)
O2 0.0403(6) 0.0220(5) 0.0461(7) 0.0153(5) 0.0174(5) 0.0120(5)
O3 0.0572(7) 0.0240(5) 0.0250(5) 0.0110(4) 0.0194(5) 0.0202(5)
O4 0.0387(6) 0.0215(5) 0.0295(5) 0.0084(4) 0.0120(4) 0.0156(4)
N1 0.0434(8) 0.0332(7) 0.0348(7) 0.0147(6) 0.0198(6) 0.0162(6)
N2 0.0316(6) 0.0236(6) 0.0250(6) 0.0102(5) 0.0128(5) 0.0119(5)
C2 0.0264(7) 0.0210(6) 0.0209(6) 0.0059(5) 0.0071(5) 0.0108(5)
C3 0.0261(7) 0.0220(6) 0.0230(6) 0.0079(5) 0.0073(5) 0.0116(5)
C4 0.0269(7) 0.0200(6) 0.0319(7) 0.0102(6) 0.0067(6) 0.0095(5)
C5 0.0380(8) 0.0205(7) 0.0338(8) 0.0051(6) 0.0092(6) 0.0138(6)
C6 0.0262(7) 0.0217(7) 0.0222(6) 0.0088(5) 0.0084(5) 0.0097(5)
C7 0.0326(7) 0.0219(7) 0.0242(7) 0.0097(5) 0.0113(5) 0.0113(6)
C8 0.0301(7) 0.0215(7) 0.0247(7) 0.0092(5) 0.0106(5) 0.0102(6)
C9 0.0301(7) 0.0206(6) 0.0245(7) 0.0091(5) 0.0103(5) 0.0102(5)
C10 0.0246(7) 0.0196(6) 0.0282(7) 0.0084(5) 0.0080(5) 0.0091(5)
C11 0.0298(7) 0.0221(6) 0.0317(7) 0.0131(6) 0.0115(6) 0.0114(6)
C12 0.0301(7) 0.0218(6) 0.0243(7) 0.0068(5) 0.0088(5) 0.0118(6)
C13 0.0323(8) 0.0300(7) 0.0339(8) 0.0152(6) 0.0149(6) 0.0116(6)
C14 0.0408(9) 0.0332(8) 0.0435(9) 0.0226(7) 0.0174(7) 0.0151(7)
C15 0.0603(11) 0.0271(8) 0.0288(8) 0.0100(6) 0.0228(7) 0.0218(7)
C16 0.0484(9) 0.0259(7) 0.0265(7) 0.0055(6) 0.0070(6) 0.0175(7)

loop_
_atom_type_symbol
_atom_type_description
_atom_type_scat_dispersion_real
_atom_type_scat_dispersion_imag
_atom_type_scat_source
C C 0.0033 0.0016 'International Tables Vol C Tables 4.2.6.8 and 6.1.1.4'
H H 0.0000 0.0000 'International Tables Vol C Tables 4.2.6.8 and 6.1.1.4'
N N 0.0061 0.0033 'International Tables Vol C Tables 4.2.6.8 and 6.1.1.4'
O O 0.0106 0.0060 'International Tables Vol C Tables 4.2.6.8 and 6.1.1.4'
S S 0.1246 0.1234 'International Tables Vol C Tables 4.2.6.8 and 6.1.1.4'

loop_
_geom_angle_atom_site_label_1
_geom_angle_atom_site_label_2
_geom_angle_atom_site_label_3
_geom_angle
C5 S1 C2 93.12(7)
C3 O1 C13 111.22(11)
C4 O2 C14 111.95(11)
C9 O3 C15 110.34(11)
C10 O4 C16 108.64(11)
C11 N2 C8 110.19(11)
C11 N2 H2A 124.9
C8 N2 H2A 124.9
C3 C2 C6 129.76(12)
C3 C2 S1 109.60(10)
C6 C2 S1 120.60(10)
O1 C3 C2 124.05(12)
O1 C3 C4 122.77(12)
C2 C3 C4 113.18(12)
C5 C4 O2 123.81(13)
C5 C4 C3 113.25(13)
O2 C4 C3 122.93(13)
C4 C5 S1 110.84(11)
C4 C5 H5A 124.6
S1 C5 H5A 124.6
C7 C6 C12 119.07(12)
C7 C6 C2 124.42(12)
C12 C6 C2 116.50(12)
C6 C7 C8 129.76(13)
C6 C7 H7A 115.1
C8 C7 H7A 115.1
N2 C8 C9 105.46(12)
N2 C8 C7 128.76(13)
C9 C8 C7 125.48(13)
O3 C9 C8 126.10(12)
O3 C9 C10 125.01(12)
C8 C9 C10 108.88(12)
C11 C10 O4 128.99(13)
C11 C10 C9 107.48(12)
O4 C10 C9 123.51(13)
N2 C11 C10 107.99(12)
N2 C11 H11A 126.0
C10 C11 H11A 126.0
N1 C12 C6 177.03(16)
O1 C13 C14 111.21(13)
O1 C13 H13A 109.4
C14 C13 H13A 109.4
O1 C13 H13B 109.4
C14 C13 H13B 109.4
H13A C13 H13B 108.0
O2 C14 C13 111.46(13)
O2 C14 H14A 109.3
C13 C14 H14A 109.3
O2 C14 H14B 109.3
C13 C14 H14B 109.3
H14A C14 H14B 108.0
O3 C15 C16 111.98(13)
O3 C15 H15A 109.2
C16 C15 H15A 109.2
O3 C15 H15B 109.2
C16 C15 H15B 109.2
H15A C15 H15B 107.9
O4 C16 C15 111.78(13)
O4 C16 H16A 109.3
C15 C16 H16A 109.3
O4 C16 H16B 109.3
C15 C16 H16B 109.3
H16A C16 H16B 107.9

loop_
_geom_bond_atom_site_label_1
_geom_bond_atom_site_label_2
_geom_bond_distance
S1 C5 1.7126(16)
S1 C2 1.7325(13)
O1 C3 1.3682(16)
O1 C13 1.4468(17)
O2 C4 1.3684(17)
O2 C14 1.443(2)
O3 C9 1.3614(17)
O3 C15 1.4434(17)
O4 C10 1.3744(16)
O4 C16 1.4342(19)
N1 C12 1.1472(19)
N2 C11 1.3658(18)
N2 C8 1.3892(17)
N2 H2A 0.8800
C2 C3 1.3739(19)
C2 C6 1.4571(18)
C3 C4 1.4243(19)
C4 C5 1.358(2)
C5 H5A 0.9500
C6 C7 1.3650(19)
C6 C12 1.4382(19)
C7 C8 1.4182(19)
C7 H7A 0.9500
C8 C9 1.3927(19)
C9 C10 1.3965(19)
C10 C11 1.372(2)
C11 H11A 0.9500
C13 C14 1.497(2)
C13 H13A 0.9900
C13 H13B 0.9900
C14 H14A 0.9900
C14 H14B 0.9900
C15 C16 1.510(2)
C15 H15A 0.9900
C15 H15B 0.9900
C16 H16A 0.9900
C16 H16B 0.9900

loop_
_geom_hbond_atom_site_label_D
_geom_hbond_atom_site_label_H
_geom_hbond_atom_site_label_A
_geom_hbond_distance_DH
_geom_hbond_distance_HA
_geom_hbond_distance_DA
_geom_hbond_angle_DHA
_geom_hbond_site_symmetry_A
N2 H2A N1 0.88 2.43 3.0791(18) 131.1 2_676
N2 H2A N1 0.88 2.65 3.3464(18) 136.9 .

loop_
_geom_torsion_atom_site_label_1
_geom_torsion_atom_site_label_2
_geom_torsion_atom_site_label_3
_geom_torsion_atom_site_label_4
_geom_torsion
C5 S1 C2 C3 0.81(12)
C5 S1 C2 C6 -177.34(12)
C13 O1 C3 C2 162.61(14)
C13 O1 C3 C4 -17.25(19)
C6 C2 C3 O1 -2.5(2)
S1 C2 C3 O1 179.55(11)
C6 C2 C3 C4 177.35(14)
S1 C2 C3 C4 -0.58(16)
C14 O2 C4 C5 166.28(15)
C14 O2 C4 C3 -14.0(2)
O1 C3 C4 C5 179.83(13)
C2 C3 C4 C5 -0.05(19)
O1 C3 C4 O2 0.1(2)
C2 C3 C4 O2 -179.79(13)
O2 C4 C5 S1 -179.60(12)
C3 C4 C5 S1 0.66(17)
C2 S1 C5 C4 -0.85(13)
C3 C2 C6 C7 7.4(3)
S1 C2 C6 C7 -174.91(12)
C3 C2 C6 C12 -173.94(14)
S1 C2 C6 C12 3.80(18)
C12 C6 C7 C8 11.0(2)
C2 C6 C7 C8 -170.36(15)
C11 N2 C8 C9 -0.70(16)
C11 N2 C8 C7 173.11(15)
C6 C7 C8 N2 11.7(3)
C6 C7 C8 C9 -175.62(15)
C15 O3 C9 C8 -167.71(15)
C15 O3 C9 C10 12.4(2)
N2 C8 C9 O3 -179.21(14)
C7 C8 C9 O3 6.7(2)
N2 C8 C9 C10 0.73(16)
C7 C8 C9 C10 -173.35(14)
C16 O4 C10 C11 -160.72(15)
C16 O4 C10 C9 21.32(19)
O3 C9 C10 C11 179.44(14)
C8 C9 C10 C11 -0.50(17)
O3 C9 C10 O4 -2.2(2)
C8 C9 C10 O4 177.83(13)
C8 N2 C11 C10 0.41(17)
O4 C10 C11 N2 -178.16(13)
C9 C10 C11 N2 0.06(17)
C7 C6 C12 N1 84(3)
C2 C6 C12 N1 -95(3)
C3 O1 C13 C14 46.86(17)
C4 O2 C14 C13 43.73(18)
O1 C13 C14 O2 -62.76(17)
C9 O3 C15 C16 -40.56(19)
C10 O4 C16 C15 -49.53(17)
O3 C15 C16 O4 63.17(19)
